data_1512307
loop_
_publ_author_name
'Leung, Man-kit'
'Hsieh, Yu-Hsuan'
'Kuo, Ting-Yi'
'Chou, Pi-Tai'
'Lee, Jiun-Haw'
'Chiu, Tien-Lung'
'Chen, Hsin-Jen'

_publ_section_title
;
 Novel Ambipolar Orthogonal Donor--Acceptor Host for Blue Organic Light
 Emitting Diodes
;
_journal_issue 18
_journal_name_full 'Organic Letters'
_journal_page_first 4694
_journal_paper_doi 10.1021/ol402001v
_journal_volume 15
_journal_year 2013
_chemical_formula_sum 'C32 H22 N4'
_chemical_formula_weight 462.54
_chemical_name_systematic
; 
 ? 
;
_space_group_IT_number 14
_symmetry_cell_setting monoclinic
_symmetry_space_group_name_Hall '-P 2ybc'
_symmetry_space_group_name_H-M 'P 1 21/c 1'
_atom_sites_solution_hydrogens geom
_atom_sites_solution_primary direct
_atom_sites_solution_secondary difmap
_audit_creation_method SHELXL-97
_cell_angle_alpha 90.00
_cell_angle_beta 96.727(4)
_cell_angle_gamma 90.00
_cell_formula_units_Z 4
_cell_length_a 9.9490(4)
_cell_length_b 25.4328(10)
_cell_length_c 9.7167(4)
_cell_measurement_reflns_used 8071
_cell_measurement_temperature 295(2)
_cell_measurement_theta_max 28.3184
_cell_measurement_theta_min 3.1125
_cell_volume 2441.70(17)
_computing_cell_refinement
; 
CrysAlisPro, Agilent Technologies, 
Version 1.171.36.20 (release 27-06-2012 CrysAlis171 .NET) 
(compiled Jul 11 2012,15:38:31) 
Empirical absorption correction using spherical harmonics, 
 implemented in SCALE3 ABSPACK scaling algorithm. 
;
_computing_data_collection
; 
CrysAlisPro, Agilent Technologies, 
Version 1.171.36.20 (release 27-06-2012 CrysAlis171 .NET) 
(compiled Jul 11 2012,15:38:31) 
Empirical absorption correction using spherical harmonics, 
 implemented in SCALE3 ABSPACK scaling algorithm. 
;
_computing_data_reduction
; 
CrysAlisPro, Agilent Technologies, 
Version 1.171.36.20 (release 27-06-2012 CrysAlis171 .NET) 
(compiled Jul 11 2012,15:38:31) 
Empirical absorption correction using spherical harmonics, 
 implemented in SCALE3 ABSPACK scaling algorithm. 
;
_computing_molecular_graphics SHELXTL
_computing_publication_material SHELXTL
_computing_structure_refinement 'SHELXL-97 (Sheldrick, 1997)'
_computing_structure_solution 'SHELXS-97 (Sheldrick, 1990)'
_diffrn_ambient_temperature 295(2)
_diffrn_measured_fraction_theta_full 0.987
_diffrn_measured_fraction_theta_max 0.987
_diffrn_measurement_device_type 'Oxford Diffraction Gemini A'
_diffrn_measurement_method CCD
_diffrn_radiation_monochromator graphite
_diffrn_radiation_source 'fine-focus sealed tube'
_diffrn_radiation_type MoK\a
_diffrn_radiation_wavelength 0.71073
_diffrn_reflns_av_R_equivalents 0.0230
_diffrn_reflns_av_sigmaI/netI 0.0149
_diffrn_reflns_limit_h_max 12
_diffrn_reflns_limit_h_min -12
_diffrn_reflns_limit_k_max 32
_diffrn_reflns_limit_k_min -32
_diffrn_reflns_limit_l_max 12
_diffrn_reflns_limit_l_min -12
_diffrn_reflns_number 31643
_diffrn_reflns_theta_full 27.50
_diffrn_reflns_theta_max 27.50
_diffrn_reflns_theta_min 3.17
_exptl_absorpt_coefficient_mu 0.075
_exptl_absorpt_correction_T_max 1.00000
_exptl_absorpt_correction_T_min 0.96495
_exptl_absorpt_correction_type multi-scan
_exptl_absorpt_process_details
; 
CrysAlisPro, Agilent Technologies, 
Version 1.171.36.20 (release 27-06-2012 CrysAlis171 .NET) 
(compiled Jul 11 2012,15:38:31) 
Empirical absorption correction using spherical harmonics, 
 implemented in SCALE3 ABSPACK scaling algorithm. 
;
_exptl_crystal_density_diffrn 1.258
_exptl_crystal_density_method 'not measured'
_exptl_crystal_F_000 968
_exptl_crystal_size_max 0.25
_exptl_crystal_size_mid 0.20
_exptl_crystal_size_min 0.15
_refine_diff_density_max 0.189
_refine_diff_density_min -0.172
_refine_diff_density_rms 0.027
_refine_ls_extinction_coef 0.0174(12)
_refine_ls_extinction_expression Fc^*^=kFc[1+0.001xFc^2^\l^3^/sin(2\q)]^-1/4^
_refine_ls_extinction_method SHELXL
_refine_ls_goodness_of_fit_ref 1.016
_refine_ls_hydrogen_treatment mixed
_refine_ls_matrix_type full
_refine_ls_number_parameters 326
_refine_ls_number_reflns 5541
_refine_ls_number_restraints 0
_refine_ls_restrained_S_all 1.016
_refine_ls_R_factor_all 0.0580
_refine_ls_R_factor_gt 0.0435
_refine_ls_shift/su_max 0.001
_refine_ls_shift/su_mean 0.000
_refine_ls_structure_factor_coef Fsqd
_refine_ls_weighting_details 'calc w=1/[\s^2^(Fo^2^)+(0.0466P)^2^+0.5490P] where P=(Fo^2^+2Fc^2^)/3'
_refine_ls_weighting_scheme calc
_refine_ls_wR_factor_gt 0.1061
_refine_ls_wR_factor_ref 0.1170
_reflns_number_gt 4342
_reflns_number_total 5541
_reflns_threshold_expression >2sigma(I)
_cod_data_source_file ol402001v_si_002.cif
_cod_data_source_block ic15893
_cod_depositor_comments
;
The following automatic conversions were performed:

'_symmetry_cell_setting' value 'Monoclinic' changed to 'monoclinic'
according to /home/saulius/struct/CIF-dictionaries/cif_core.dic
dictionary named 'cif_core.dic' version 2.4.2 from 2011-04-26.

Automatic conversion script
Id: cif_fix_values 1891 2012-01-12 08:04:46Z andrius 
;
_cod_original_sg_symbol_H-M P2(1)/c
_cod_database_code 1512307

loop_
_symmetry_equiv_pos_as_xyz
'x, y, z'
'-x, y+1/2, -z+1/2'
'-x, -y, -z'
'x, -y-1/2, z-1/2'

loop_
_atom_site_label
_atom_site_type_symbol
_atom_site_fract_x
_atom_site_fract_y
_atom_site_fract_z
_atom_site_U_iso_or_equiv
_atom_site_adp_type
_atom_site_occupancy
_atom_site_symmetry_multiplicity
_atom_site_calc_flag
_atom_site_refinement_flags
N1 N 0.17875(11) 0.34628(4) 0.10176(11) 0.0481(3) Uani 1 1 d .
N2 N 0.52414(12) 0.43157(5) 0.14790(12) 0.0578(3) Uani 1 1 d .
N3 N 0.60201(11) 0.42628(5) 0.27476(12) 0.0577(3) Uani 1 1 d .
N4 N 0.38784(10) 0.41846(4) 0.30675(10) 0.0426(2) Uani 1 1 d .
C1 C 0.28326(14) 0.30958(5) 0.12607(14) 0.0525(3) Uani 1 1 d .
C2 C 0.41077(16) 0.30984(7) 0.08235(17) 0.0668(4) Uani 1 1 d .
H2A H 0.4399 0.3373 0.0301 0.080 Uiso 1 1 calc R
C3 C 0.4933(2) 0.26670(9) 0.1208(2) 0.0898(6) Uani 1 1 d .
H3A H 0.5799 0.2653 0.0940 0.108 Uiso 1 1 calc R
C4 C 0.4484(3) 0.22560(8) 0.1988(3) 0.0974(7) Uani 1 1 d .
H4A H 0.5065 0.1977 0.2242 0.117 Uiso 1 1 calc R
C5 C 0.3223(2) 0.22534(7) 0.2382(2) 0.0829(6) Uani 1 1 d .
H5A H 0.2935 0.1974 0.2891 0.100 Uiso 1 1 calc R
C6 C 0.23663(17) 0.26742(6) 0.20167(15) 0.0613(4) Uani 1 1 d .
C7 C 0.09843(17) 0.27829(6) 0.22131(16) 0.0620(4) Uani 1 1 d .
C8 C 0.0010(2) 0.25221(8) 0.2897(2) 0.0891(6) Uani 1 1 d .
H8A H 0.0214 0.2204 0.3346 0.107 Uiso 1 1 calc R
C9 C -0.1245(3) 0.27437(10) 0.2894(3) 0.1031(7) Uani 1 1 d .
H9A H -0.1899 0.2569 0.3330 0.124 Uiso 1 1 calc R
C10 C -0.1555(2) 0.32161(9) 0.2264(2) 0.0904(6) Uani 1 1 d .
H10A H -0.2416 0.3356 0.2281 0.108 Uiso 1 1 calc R
C11 C -0.06221(16) 0.34877(7) 0.16055(18) 0.0672(4) Uani 1 1 d .
H11A H -0.0836 0.3811 0.1190 0.081 Uiso 1 1 calc R
C12 C 0.06510(14) 0.32657(5) 0.15783(15) 0.0533(3) Uani 1 1 d .
C13 C 0.18167(14) 0.39399(5) 0.02674(13) 0.0477(3) Uani 1 1 d .
C14 C 0.08024(16) 0.40318(6) -0.08097(15) 0.0610(4) Uani 1 1 d .
H14A H 0.0124 0.3783 -0.1015 0.073 Uiso 1 1 calc R
C15 C 0.07844(19) 0.44866(7) -0.15805(16) 0.0720(5) Uani 1 1 d .
H15A H 0.0086 0.4546 -0.2287 0.086 Uiso 1 1 calc R
C16 C 0.17982(19) 0.48531(7) -0.13079(16) 0.0692(4) Uani 1 1 d .
H16A H 0.1798 0.5157 -0.1841 0.083 Uiso 1 1 calc R
C17 C 0.28094(16) 0.47670(6) -0.02438(14) 0.0583(4) Uani 1 1 d .
H17A H 0.3495 0.5015 -0.0066 0.070 Uiso 1 1 calc R
C18 C 0.28321(14) 0.43171(5) 0.05758(13) 0.0474(3) Uani 1 1 d .
C19 C 0.39714(13) 0.42674(5) 0.16896(13) 0.0466(3) Uani 1 1 d .
C20 C 0.51926(12) 0.41857(5) 0.36827(13) 0.0468(3) Uani 1 1 d .
C21 C 0.56333(12) 0.41213(5) 0.51737(13) 0.0480(3) Uani 1 1 d .
C22 C 0.67615(14) 0.38156(7) 0.55760(16) 0.0607(4) Uani 1 1 d .
H22A H 0.7205 0.3647 0.4910 0.073 Uiso 1 1 calc R
C23 C 0.72319(16) 0.37599(8) 0.69628(17) 0.0711(5) Uani 1 1 d .
H23A H 0.7996 0.3557 0.7226 0.085 Uiso 1 1 calc R
C24 C 0.65787(17) 0.40023(8) 0.79528(17) 0.0713(5) Uani 1 1 d .
H24A H 0.6894 0.3962 0.8886 0.086 Uiso 1 1 calc R
C25 C 0.54562(17) 0.43054(7) 0.75623(16) 0.0688(4) Uani 1 1 d .
H25A H 0.5013 0.4470 0.8235 0.083 Uiso 1 1 calc R
C26 C 0.49807(15) 0.43678(6) 0.61818(15) 0.0582(4) Uani 1 1 d .
H26A H 0.4222 0.4575 0.5926 0.070 Uiso 1 1 calc R
C27 C 0.26683(12) 0.41128(5) 0.37140(12) 0.0426(3) Uani 1 1 d .
C28 C 0.25134(14) 0.36646(6) 0.44708(13) 0.0517(3) Uani 1 1 d .
H28A H 0.3185 0.3408 0.4571 0.062 Uiso 1 1 calc R
C29 C 0.13350(17) 0.36041(8) 0.50792(16) 0.0701(5) Uani 1 1 d .
H29A H 0.1210 0.3306 0.5603 0.084 Uiso 1 1 calc R
C30 C 0.03455(16) 0.39846(10) 0.49126(18) 0.0807(6) Uani 1 1 d .
H30A H -0.0445 0.3941 0.5325 0.097 Uiso 1 1 calc R
C31 C 0.05122(16) 0.44258(9) 0.41467(17) 0.0755(5) Uani 1 1 d .
H31A H -0.0169 0.4678 0.4029 0.091 Uiso 1 1 calc R
C32 C 0.16835(15) 0.44970(6) 0.35524(15) 0.0586(4) Uani 1 1 d .
H32A H 0.1812 0.4800 0.3048 0.070 Uiso 1 1 calc R

loop_
_atom_site_aniso_label
_atom_site_aniso_U_11
_atom_site_aniso_U_22
_atom_site_aniso_U_33
_atom_site_aniso_U_23
_atom_site_aniso_U_13
_atom_site_aniso_U_12
N1 0.0488(6) 0.0422(6) 0.0515(6) 0.0012(5) -0.0024(5) 0.0006(5)
N2 0.0520(7) 0.0725(8) 0.0492(6) 0.0047(6) 0.0071(5) -0.0102(6)
N3 0.0451(6) 0.0743(8) 0.0539(7) 0.0034(6) 0.0058(5) -0.0091(6)
N4 0.0394(5) 0.0475(6) 0.0401(5) 0.0011(4) 0.0016(4) -0.0036(4)
C1 0.0554(8) 0.0475(7) 0.0508(7) -0.0086(6) -0.0099(6) 0.0057(6)
C2 0.0586(9) 0.0676(10) 0.0716(10) -0.0171(8) -0.0030(7) 0.0070(7)
C3 0.0633(11) 0.0953(15) 0.1055(15) -0.0327(13) -0.0123(10) 0.0230(10)
C4 0.1016(16) 0.0691(13) 0.1104(16) -0.0120(12) -0.0340(13) 0.0324(12)
C5 0.1023(15) 0.0564(10) 0.0820(12) -0.0001(8) -0.0235(11) 0.0161(10)
C6 0.0811(11) 0.0429(7) 0.0549(8) -0.0036(6) -0.0138(7) 0.0018(7)
C7 0.0754(10) 0.0464(8) 0.0621(9) -0.0036(6) -0.0006(7) -0.0102(7)
C8 0.1157(17) 0.0600(11) 0.0919(14) 0.0050(9) 0.0128(12) -0.0288(11)
C9 0.0935(16) 0.0944(16) 0.1278(19) -0.0148(14) 0.0393(14) -0.0349(13)
C10 0.0669(11) 0.0918(15) 0.1148(16) -0.0266(13) 0.0204(11) -0.0209(10)
C11 0.0552(9) 0.0660(10) 0.0790(11) -0.0141(8) 0.0019(8) -0.0059(7)
C12 0.0568(8) 0.0471(7) 0.0540(8) -0.0072(6) -0.0021(6) -0.0084(6)
C13 0.0546(8) 0.0448(7) 0.0419(6) -0.0007(5) -0.0013(5) 0.0013(6)
C14 0.0688(9) 0.0534(8) 0.0554(8) -0.0018(6) -0.0153(7) -0.0010(7)
C15 0.0865(12) 0.0670(10) 0.0552(9) 0.0071(7) -0.0215(8) 0.0047(9)
C16 0.0936(12) 0.0593(9) 0.0517(8) 0.0147(7) -0.0047(8) 0.0006(8)
C17 0.0706(9) 0.0560(8) 0.0478(7) 0.0058(6) 0.0046(7) -0.0086(7)
C18 0.0531(7) 0.0502(7) 0.0383(6) 0.0016(5) 0.0033(5) -0.0019(6)
C19 0.0491(7) 0.0480(7) 0.0426(7) 0.0024(5) 0.0047(5) -0.0067(6)
C20 0.0392(6) 0.0516(7) 0.0489(7) -0.0009(6) 0.0019(5) -0.0049(5)
C21 0.0382(6) 0.0558(8) 0.0484(7) -0.0023(6) -0.0019(5) -0.0096(5)
C22 0.0388(7) 0.0838(11) 0.0582(8) -0.0022(8) 0.0008(6) -0.0002(7)
C23 0.0462(8) 0.0948(13) 0.0679(10) 0.0082(9) -0.0124(7) -0.0019(8)
C24 0.0641(10) 0.0948(13) 0.0507(8) 0.0018(8) -0.0111(7) -0.0194(9)
C25 0.0667(10) 0.0850(12) 0.0532(8) -0.0180(8) 0.0017(7) -0.0120(9)
C26 0.0529(8) 0.0633(9) 0.0566(8) -0.0113(7) -0.0014(6) -0.0011(7)
C27 0.0375(6) 0.0518(7) 0.0374(6) -0.0029(5) 0.0002(5) -0.0017(5)
C28 0.0484(7) 0.0592(8) 0.0462(7) 0.0033(6) 0.0003(6) -0.0074(6)
C29 0.0625(10) 0.0973(13) 0.0504(8) 0.0084(8) 0.0068(7) -0.0251(9)
C30 0.0428(8) 0.1459(19) 0.0543(9) -0.0116(11) 0.0101(7) -0.0103(10)
C31 0.0502(9) 0.1159(15) 0.0593(9) -0.0115(10) 0.0022(7) 0.0228(9)
C32 0.0555(8) 0.0679(9) 0.0509(8) -0.0020(7) 0.0000(6) 0.0125(7)

loop_
_atom_type_symbol
_atom_type_description
_atom_type_scat_dispersion_real
_atom_type_scat_dispersion_imag
_atom_type_scat_source
C C 0.0033 0.0016 'International Tables Vol C Tables 4.2.6.8 and 6.1.1.4'
H H 0.0000 0.0000 'International Tables Vol C Tables 4.2.6.8 and 6.1.1.4'
N N 0.0061 0.0033 'International Tables Vol C Tables 4.2.6.8 and 6.1.1.4'

loop_
_geom_angle_atom_site_label_1
_geom_angle_atom_site_label_2
_geom_angle_atom_site_label_3
_geom_angle
C1 N1 C12 108.26(11)
C1 N1 C13 126.82(12)
C12 N1 C13 124.83(11)
C19 N2 N3 107.55(11)
C20 N3 N2 107.50(11)
C19 N4 C20 104.81(10)
C19 N4 C27 127.20(10)
C20 N4 C27 127.99(10)
C2 C1 N1 129.48(14)
C2 C1 C6 122.23(14)
N1 C1 C6 108.22(13)
C1 C2 C3 116.47(18)
C4 C3 C2 121.30(19)
C5 C4 C3 121.56(18)
C4 C5 C6 119.0(2)
C5 C6 C1 119.36(17)
C5 C6 C7 133.05(17)
C1 C6 C7 107.55(13)
C12 C7 C8 118.89(17)
C12 C7 C6 106.97(14)
C8 C7 C6 134.12(17)
C9 C8 C7 118.9(2)
C10 C9 C8 121.4(2)
C9 C10 C11 121.4(2)
C10 C11 C12 118.13(18)
C11 C12 C7 121.24(15)
C11 C12 N1 129.76(14)
C7 C12 N1 108.96(13)
C14 C13 C18 119.30(12)
C14 C13 N1 118.40(12)
C18 C13 N1 122.30(11)
C15 C14 C13 120.95(14)
C16 C15 C14 120.12(14)
C17 C16 C15 119.51(14)
C16 C17 C18 121.54(14)
C17 C18 C13 118.53(12)
C17 C18 C19 116.66(12)
C13 C18 C19 124.78(12)
N2 C19 N4 110.14(11)
N2 C19 C18 123.29(12)
N4 C19 C18 126.54(11)
N3 C20 N4 110.01(11)
N3 C20 C21 124.05(12)
N4 C20 C21 125.93(11)
C22 C21 C26 119.07(13)
C22 C21 C20 118.60(13)
C26 C21 C20 122.31(13)
C23 C22 C21 120.29(15)
C24 C23 C22 120.32(16)
C23 C24 C25 119.75(15)
C24 C25 C26 120.58(16)
C25 C26 C21 119.98(15)
C28 C27 C32 121.70(13)
C28 C27 N4 119.51(11)
C32 C27 N4 118.78(12)
C27 C28 C29 118.35(14)
C30 C29 C28 120.16(16)
C31 C30 C29 120.68(15)
C30 C31 C32 120.05(16)
C31 C32 C27 119.04(16)

loop_
_geom_bond_atom_site_label_1
_geom_bond_atom_site_label_2
_geom_bond_distance
N1 C1 1.3966(17)
N1 C12 1.4039(18)
N1 C13 1.4177(17)
N2 C19 1.3093(17)
N2 N3 1.3835(16)
N3 C20 1.3103(17)
N4 C19 1.3690(16)
N4 C20 1.3725(16)
N4 C27 1.4334(15)
C1 C2 1.384(2)
C1 C6 1.409(2)
C2 C3 1.395(3)
C3 C4 1.394(3)
C4 C5 1.354(3)
C5 C6 1.388(2)
C6 C7 1.437(2)
C7 C12 1.397(2)
C7 C8 1.404(2)
C8 C9 1.370(3)
C9 C10 1.367(3)
C10 C11 1.374(3)
C11 C12 1.390(2)
C13 C14 1.3860(19)
C13 C18 1.3999(19)
C14 C15 1.377(2)
C15 C16 1.376(2)
C16 C17 1.373(2)
C17 C18 1.3926(19)
C18 C19 1.4780(18)
C20 C21 1.4728(18)
C21 C22 1.384(2)
C21 C26 1.387(2)
C22 C23 1.381(2)
C23 C24 1.369(2)
C24 C25 1.373(2)
C25 C26 1.378(2)
C27 C28 1.3749(19)
C27 C32 1.3797(19)
C28 C29 1.382(2)
C29 C30 1.376(3)
C30 C31 1.367(3)
C31 C32 1.372(2)
